data_4336678
loop_
_publ_author_name
'An D. Nguyen'
'M. Diego Rail'
'Maheswaran Shanmugam'
'James C. Fettinger'
'Louise A. Berben'

_publ_section_title
;
 Electrocatalytic Hydrogen Evolution from Water by a Series of Iron
 Carbonyl Clusters
;
_journal_name_full 'Inorganic Chemistry'
_journal_page_first 12847
_journal_page_last 12854
_journal_paper_doi 10.1021/ic4023882
_journal_volume 52
_journal_year 2013
_chemical_formula_moiety 'C12 H28 Na O6, C12 Fe4 N O12'
_chemical_formula_sum 'C24 H28 Fe4 N Na O18'
_chemical_formula_weight 864.86
_chemical_name_systematic
; 
 ? 
;
_space_group_IT_number 14
_symmetry_cell_setting monoclinic
_symmetry_space_group_name_Hall '-P 2ybc'
_symmetry_space_group_name_H-M 'P 1 21/c 1'
_atom_sites_solution_hydrogens geom
_atom_sites_solution_primary direct
_atom_sites_solution_secondary difmap
_audit_creation_method SHELXL-97
_cell_angle_alpha 90.00
_cell_angle_beta 93.929(3)
_cell_angle_gamma 90.00
_cell_formula_units_Z 4
_cell_length_a 11.5279(6)
_cell_length_b 25.3852(9)
_cell_length_c 12.2121(5)
_cell_measurement_reflns_used 9941
_cell_measurement_temperature 90(2)
_cell_measurement_theta_max 67.68
_cell_measurement_theta_min 8.47
_cell_volume 3565.3(3)
_computing_cell_refinement 'SAINT (7.68A) (Bruker, 2009)'
_computing_data_collection 'Apex2 (2009-7) (Bruker, 2009)'
_computing_data_reduction 'SAINT (7.68A) (Bruker, 2009)'
_computing_molecular_graphics 'Bruker SHELXTL'
_computing_publication_material 'Bruker SHELXTL'
_computing_structure_refinement 'SHELXL-97 (Sheldrick, 2008)'
_computing_structure_solution 'SHELXS-97 (Sheldrick, 2008)'
_diffrn_ambient_temperature 90(2)
_diffrn_measured_fraction_theta_full 0.939
_diffrn_measured_fraction_theta_max 0.939
_diffrn_measurement_device_type 'Bruker APEX-II Duo CCD'
_diffrn_measurement_method '\f and \w scans'
_diffrn_radiation_monochromator graphite
_diffrn_radiation_source 'fine-focus sealed tube'
_diffrn_radiation_type CuK\a
_diffrn_radiation_wavelength 1.54178
_diffrn_reflns_av_R_equivalents 0.0778
_diffrn_reflns_av_sigmaI/netI 0.0877
_diffrn_reflns_limit_h_max 11
_diffrn_reflns_limit_h_min -12
_diffrn_reflns_limit_k_max 30
_diffrn_reflns_limit_k_min -27
_diffrn_reflns_limit_l_max 14
_diffrn_reflns_limit_l_min -14
_diffrn_reflns_number 16804
_diffrn_reflns_theta_full 68.06
_diffrn_reflns_theta_max 68.06
_diffrn_reflns_theta_min 8.07
_exptl_absorpt_coefficient_mu 13.571
_exptl_absorpt_correction_T_max 0.4293
_exptl_absorpt_correction_T_min 0.2928
_exptl_absorpt_correction_type multi-scan
_exptl_absorpt_process_details 'SADABS 2008/1 (Sheldrick, 2008)'
_exptl_crystal_colour Black
_exptl_crystal_density_diffrn 1.611
_exptl_crystal_description Block
_exptl_crystal_F_000 1752
_exptl_crystal_size_max 0.12
_exptl_crystal_size_mid 0.08
_exptl_crystal_size_min 0.08
_refine_diff_density_max 2.630
_refine_diff_density_min -1.129
_refine_diff_density_rms 0.235
_refine_ls_extinction_method none
_refine_ls_goodness_of_fit_ref 1.062
_refine_ls_hydrogen_treatment constr
_refine_ls_matrix_type full
_refine_ls_number_parameters 433
_refine_ls_number_reflns 6115
_refine_ls_number_restraints 0
_refine_ls_restrained_S_all 1.062
_refine_ls_R_factor_all 0.1238
_refine_ls_R_factor_gt 0.1016
_refine_ls_shift/su_max 0.001
_refine_ls_shift/su_mean 0.000
_refine_ls_structure_factor_coef Fsqd
_refine_ls_weighting_details 'calc w=1/[\s^2^(Fo^2^)+(0.1898P)^2^+16.5153P] where P=(Fo^2^+2Fc^2^)/3'
_refine_ls_weighting_scheme calc
_refine_ls_wR_factor_gt 0.2744
_refine_ls_wR_factor_ref 0.2930
_reflns_number_gt 4695
_reflns_number_total 6115
_reflns_threshold_expression >2sigma(I)
_cod_data_source_file ic4023882_si_002.cif
_cod_data_source_block es42fmi
_cod_original_sg_symbol_H-M 'P 21/c'
_cod_database_code 4336678

loop_
_symmetry_equiv_pos_as_xyz
'x, y, z'
'-x, y+1/2, -z+1/2'
'-x, -y, -z'
'x, -y-1/2, z-1/2'

loop_
_atom_site_label
_atom_site_type_symbol
_atom_site_fract_x
_atom_site_fract_y
_atom_site_fract_z
_atom_site_U_iso_or_equiv
_atom_site_adp_type
_atom_site_occupancy
_atom_site_symmetry_multiplicity
_atom_site_calc_flag
_atom_site_refinement_flags
Fe1 Fe 0.26729(12) 0.66224(4) 0.52049(9) 0.0227(4) Uani 1 1 d .
Fe2 Fe 0.36821(12) 0.59293(5) 0.41781(10) 0.0240(4) Uani 1 1 d .
Fe3 Fe 0.14485(12) 0.58661(5) 0.42735(10) 0.0249(4) Uani 1 1 d .
Fe4 Fe 0.32489(13) 0.68451(5) 0.32427(10) 0.0271(4) Uani 1 1 d .
N1 N 0.2354(7) 0.6350(3) 0.3753(5) 0.0281(17) Uani 1 1 d .
O1 O 0.2415(6) 0.6067(3) 0.7280(5) 0.0356(15) Uani 1 1 d .
O2 O 0.4724(7) 0.7230(3) 0.6034(5) 0.0399(16) Uani 1 1 d .
O3 O 0.0858(7) 0.7415(3) 0.5461(6) 0.0476(19) Uani 1 1 d .
O4 O 0.3873(7) 0.5120(3) 0.5892(6) 0.051(2) Uani 1 1 d .
O5 O 0.6079(6) 0.6296(2) 0.4659(5) 0.0322(14) Uani 1 1 d .
O6 O 0.4071(7) 0.5274(3) 0.2248(6) 0.055(2) Uani 1 1 d .
O7 O 0.1087(7) 0.5095(4) 0.6012(6) 0.062(3) Uani 1 1 d .
O8 O -0.0853(7) 0.6355(3) 0.4236(7) 0.057(2) Uani 1 1 d .
O9 O 0.0998(7) 0.5133(3) 0.2450(6) 0.0422(17) Uani 1 1 d .
O10 O 0.1608(8) 0.7718(3) 0.2891(5) 0.055(2) Uani 1 1 d .
O11 O 0.5362(7) 0.7499(3) 0.3574(5) 0.0463(18) Uani 1 1 d .
O12 O 0.3518(8) 0.6558(3) 0.0954(5) 0.051(2) Uani 1 1 d .
C1 C 0.2500(8) 0.6269(3) 0.6450(7) 0.029(2) Uani 1 1 d .
C2 C 0.3919(9) 0.6997(3) 0.5689(7) 0.031(2) Uani 1 1 d .
C3 C 0.1560(9) 0.7109(3) 0.5357(6) 0.032(2) Uani 1 1 d .
C4 C 0.3769(9) 0.5434(3) 0.5218(8) 0.036(2) Uani 1 1 d .
C5 C 0.5132(10) 0.6169(3) 0.4453(6) 0.029(2) Uani 1 1 d .
C6 C 0.3910(9) 0.5524(4) 0.2990(8) 0.034(2) Uani 1 1 d .
C7 C 0.1222(9) 0.5390(4) 0.5342(7) 0.036(2) Uani 1 1 d .
C8 C 0.0027(9) 0.6166(4) 0.4259(7) 0.035(2) Uani 1 1 d .
C9 C 0.1161(8) 0.5410(3) 0.3167(7) 0.030(2) Uani 1 1 d .
C10 C 0.2277(10) 0.7379(3) 0.3015(7) 0.036(2) Uani 1 1 d .
C11 C 0.4549(10) 0.7243(3) 0.3443(7) 0.033(2) Uani 1 1 d .
C12 C 0.3416(10) 0.6674(4) 0.1839(7) 0.036(2) Uani 1 1 d .
Na1 Na 0.2311(3) 0.38491(12) 1.0121(2) 0.0272(8) Uani 1 1 d .
C13 C 0.4978(12) 0.4098(5) 1.1179(10) 0.059(3) Uani 1 1 d .
H13A H 0.5470 0.4183 1.1842 0.089 Uiso 1 1 calc R
H13B H 0.5038 0.4380 1.0638 0.089 Uiso 1 1 calc R
H13C H 0.5237 0.3765 1.0870 0.089 Uiso 1 1 calc R
C14 C 0.3685(11) 0.3796(4) 1.2473(7) 0.044(3) Uani 1 1 d .
H14A H 0.4224 0.3958 1.3042 0.052 Uiso 1 1 calc R
H14B H 0.3885 0.3418 1.2415 0.052 Uiso 1 1 calc R
C15 C 0.2465(10) 0.3853(4) 1.2780(7) 0.040(2) Uani 1 1 d .
H15A H 0.2359 0.3664 1.3475 0.048 Uiso 1 1 calc R
H15B H 0.2279 0.4230 1.2885 0.048 Uiso 1 1 calc R
C16 C 0.0522(9) 0.3745(4) 1.2022(7) 0.038(2) Uani 1 1 d .
H16A H 0.0413 0.4127 1.2149 0.045 Uiso 1 1 calc R
H16B H 0.0245 0.3551 1.2656 0.045 Uiso 1 1 calc R
C17 C -0.0164(9) 0.3581(4) 1.0989(8) 0.036(2) Uani 1 1 d .
H17A H -0.0075 0.3198 1.0869 0.043 Uiso 1 1 calc R
H17B H -0.1000 0.3658 1.1048 0.043 Uiso 1 1 calc R
C18 C -0.0371(10) 0.3739(4) 0.9090(8) 0.039(2) Uani 1 1 d .
H18A H -0.1208 0.3758 0.9181 0.058 Uiso 1 1 calc R
H18B H -0.0168 0.3382 0.8864 0.058 Uiso 1 1 calc R
H18C H -0.0167 0.3991 0.8527 0.058 Uiso 1 1 calc R
O13 O 0.3792(6) 0.4048(3) 1.1453(5) 0.0377(16) Uani 1 1 d .
O14 O 0.1718(6) 0.3637(2) 1.1919(4) 0.0339(15) Uani 1 1 d .
O15 O 0.0258(6) 0.3864(2) 1.0110(5) 0.0336(15) Uani 1 1 d .
C19 C 0.2149(11) 0.5156(4) 0.9922(8) 0.044(3) Uani 1 1 d .
H19A H 0.2329 0.5477 0.9523 0.066 Uiso 1 1 calc R
H19B H 0.2505 0.5175 1.0673 0.066 Uiso 1 1 calc R
H19C H 0.1304 0.5120 0.9943 0.066 Uiso 1 1 calc R
C20 C 0.2350(10) 0.4725(3) 0.8231(7) 0.032(2) Uani 1 1 d .
H20A H 0.2666 0.5052 0.7926 0.038 Uiso 1 1 calc R
H20B H 0.1498 0.4721 0.8059 0.038 Uiso 1 1 calc R
C21 C 0.2885(10) 0.4258(3) 0.7732(7) 0.034(2) Uani 1 1 d .
H21A H 0.2710 0.4261 0.6927 0.040 Uiso 1 1 calc R
H21B H 0.3740 0.4268 0.7880 0.040 Uiso 1 1 calc R
C22 C 0.2997(10) 0.3326(3) 0.7871(7) 0.035(2) Uani 1 1 d .
H22A H 0.3835 0.3342 0.8108 0.042 Uiso 1 1 calc R
H22B H 0.2919 0.3286 0.7063 0.042 Uiso 1 1 calc R
C23 C 0.2444(10) 0.2871(4) 0.8403(8) 0.038(2) Uani 1 1 d .
H23A H 0.1620 0.2839 0.8124 0.046 Uiso 1 1 calc R
H23B H 0.2851 0.2540 0.8233 0.046 Uiso 1 1 calc R
C24 C 0.2139(10) 0.2503(3) 1.0142(8) 0.038(2) Uani 1 1 d .
H24A H 0.2313 0.2184 0.9732 0.057 Uiso 1 1 calc R
H24B H 0.1299 0.2525 1.0217 0.057 Uiso 1 1 calc R
H24C H 0.2548 0.2489 1.0872 0.057 Uiso 1 1 calc R
O16 O 0.2597(6) 0.4712(2) 0.9381(5) 0.0338(15) Uani 1 1 d .
O17 O 0.2429(6) 0.3795(2) 0.8189(5) 0.0283(14) Uani 1 1 d .
O18 O 0.2516(6) 0.2957(2) 0.9562(5) 0.0357(16) Uani 1 1 d .

loop_
_atom_site_aniso_label
_atom_site_aniso_U_11
_atom_site_aniso_U_22
_atom_site_aniso_U_33
_atom_site_aniso_U_23
_atom_site_aniso_U_13
_atom_site_aniso_U_12
Fe1 0.0433(9) 0.0112(6) 0.0138(6) 0.0001(4) 0.0033(5) 0.0037(5)
Fe2 0.0388(9) 0.0104(6) 0.0233(7) -0.0020(4) 0.0065(5) 0.0001(5)
Fe3 0.0390(9) 0.0147(7) 0.0210(7) -0.0006(4) 0.0023(5) -0.0010(5)
Fe4 0.0510(10) 0.0127(7) 0.0179(7) 0.0013(4) 0.0045(5) -0.0010(5)
N1 0.054(5) 0.017(4) 0.012(3) -0.002(2) 0.000(3) 0.005(3)
O1 0.058(5) 0.031(3) 0.019(3) 0.006(3) 0.008(3) 0.004(3)
O2 0.060(5) 0.030(4) 0.029(3) -0.008(3) 0.001(3) -0.003(3)
O3 0.070(6) 0.033(4) 0.039(4) -0.004(3) 0.001(3) 0.021(4)
O4 0.056(5) 0.034(4) 0.065(5) 0.026(4) 0.025(4) 0.014(3)
O5 0.038(4) 0.033(4) 0.026(3) -0.001(2) 0.004(3) -0.006(3)
O6 0.057(5) 0.055(5) 0.053(5) -0.037(4) 0.008(4) -0.003(4)
O7 0.061(6) 0.077(6) 0.044(4) 0.034(4) -0.015(4) -0.034(4)
O8 0.045(5) 0.051(5) 0.073(6) -0.025(4) -0.001(4) 0.011(4)
O9 0.058(5) 0.026(4) 0.042(4) -0.010(3) 0.000(3) -0.003(3)
O10 0.097(7) 0.041(4) 0.029(4) 0.011(3) 0.019(4) 0.028(4)
O11 0.065(5) 0.038(4) 0.035(4) 0.009(3) -0.004(3) -0.017(4)
O12 0.081(6) 0.054(5) 0.020(4) -0.011(3) 0.015(3) -0.018(4)
C1 0.044(6) 0.018(4) 0.024(5) 0.002(3) 0.002(4) 0.007(3)
C2 0.061(7) 0.014(4) 0.018(4) -0.002(3) 0.006(4) 0.001(4)
C3 0.061(7) 0.017(4) 0.017(4) 0.001(3) -0.002(4) 0.003(4)
C4 0.047(7) 0.017(5) 0.045(6) 0.009(4) 0.014(4) 0.006(4)
C5 0.056(7) 0.021(4) 0.012(4) 0.001(3) 0.012(4) 0.005(4)
C6 0.037(6) 0.026(5) 0.040(5) -0.011(4) 0.007(4) -0.002(4)
C7 0.049(7) 0.029(5) 0.030(5) 0.003(4) -0.004(4) -0.010(4)
C8 0.039(7) 0.034(5) 0.031(5) -0.008(4) 0.000(4) 0.003(4)
C9 0.041(6) 0.019(4) 0.031(5) 0.000(4) 0.003(4) -0.004(4)
C10 0.072(8) 0.018(5) 0.019(4) 0.005(3) 0.003(4) 0.009(4)
C11 0.061(7) 0.014(4) 0.024(4) 0.004(3) 0.005(4) -0.001(4)
C12 0.058(7) 0.023(5) 0.028(5) -0.001(3) 0.003(4) -0.011(4)
Na1 0.045(2) 0.0184(17) 0.0181(16) 0.0016(11) 0.0029(13) -0.0027(13)
C13 0.067(10) 0.065(9) 0.045(7) -0.005(5) -0.003(6) 0.001(6)
C14 0.074(8) 0.034(6) 0.021(5) 0.001(4) -0.008(4) 0.009(5)
C15 0.075(8) 0.026(5) 0.017(4) 0.002(3) -0.004(4) 0.006(4)
C16 0.059(8) 0.026(5) 0.029(5) -0.003(4) 0.013(4) -0.002(4)
C17 0.044(6) 0.024(5) 0.041(5) 0.002(4) 0.012(4) -0.004(4)
C18 0.046(7) 0.034(5) 0.036(5) 0.002(4) 0.001(4) -0.003(4)
O13 0.050(5) 0.032(4) 0.030(4) -0.001(3) -0.001(3) -0.001(3)
O14 0.054(5) 0.026(3) 0.021(3) 0.000(2) 0.003(3) -0.004(3)
O15 0.045(4) 0.022(3) 0.034(3) 0.004(2) 0.005(3) -0.003(3)
C19 0.071(8) 0.028(5) 0.034(5) -0.007(4) 0.008(5) 0.004(5)
C20 0.063(7) 0.010(4) 0.022(4) 0.003(3) 0.008(4) -0.006(4)
C21 0.060(7) 0.016(4) 0.028(5) 0.007(3) 0.016(4) -0.012(4)
C22 0.059(7) 0.018(4) 0.030(5) -0.004(3) 0.013(4) 0.005(4)
C23 0.059(7) 0.017(5) 0.039(6) -0.001(4) 0.008(4) 0.000(4)
C24 0.058(7) 0.014(4) 0.043(6) 0.014(4) 0.010(4) 0.005(4)
O16 0.063(5) 0.014(3) 0.024(3) -0.001(2) 0.004(3) 0.000(3)
O17 0.048(4) 0.014(3) 0.025(3) 0.000(2) 0.008(3) -0.002(2)
O18 0.062(5) 0.019(3) 0.027(3) 0.008(2) 0.009(3) 0.001(3)

loop_
_atom_type_symbol
_atom_type_description
_atom_type_scat_dispersion_real
_atom_type_scat_dispersion_imag
_atom_type_scat_source
C C 0.0181 0.0091 'International Tables Vol C Tables 4.2.6.8 and 6.1.1.4'
H H 0.0000 0.0000 'International Tables Vol C Tables 4.2.6.8 and 6.1.1.4'
N N 0.0311 0.0180 'International Tables Vol C Tables 4.2.6.8 and 6.1.1.4'
O O 0.0492 0.0322 'International Tables Vol C Tables 4.2.6.8 and 6.1.1.4'
Na Na 0.1353 0.1239 'International Tables Vol C Tables 4.2.6.8 and 6.1.1.4'
Fe Fe -1.1336 3.1974 'International Tables Vol C Tables 4.2.6.8 and 6.1.1.4'

loop_
_geom_angle_atom_site_label_1
_geom_angle_atom_site_label_2
_geom_angle_atom_site_label_3
_geom_angle
C2 Fe1 C1 96.9(4)
C2 Fe1 C3 99.4(4)
C1 Fe1 C3 97.8(4)
C2 Fe1 N1 126.6(4)
C1 Fe1 N1 125.4(4)
C3 Fe1 N1 104.5(3)
C2 Fe1 Fe2 98.5(3)
C1 Fe1 Fe2 99.0(3)
C3 Fe1 Fe2 153.7(3)
N1 Fe1 Fe2 49.2(2)
C2 Fe1 Fe4 86.5(3)
C1 Fe1 Fe4 161.0(3)
C3 Fe1 Fe4 100.1(3)
N1 Fe1 Fe4 43.0(2)
Fe2 Fe1 Fe4 62.05(5)
C2 Fe1 Fe3 159.5(3)
C1 Fe1 Fe3 85.0(3)
C3 Fe1 Fe3 100.5(3)
N1 Fe1 Fe3 42.6(2)
Fe2 Fe1 Fe3 61.11(5)
Fe4 Fe1 Fe3 85.55(5)
C4 Fe2 C5 95.7(4)
C4 Fe2 C6 99.6(4)
C5 Fe2 C6 99.1(4)
C4 Fe2 N1 126.3(4)
C5 Fe2 N1 125.6(4)
C6 Fe2 N1 104.9(4)
C4 Fe2 Fe1 98.3(3)
C5 Fe2 Fe1 97.3(3)
C6 Fe2 Fe1 154.3(3)
N1 Fe2 Fe1 49.39(19)
C4 Fe2 Fe3 86.1(3)
C5 Fe2 Fe3 158.7(3)
C6 Fe2 Fe3 101.5(3)
N1 Fe2 Fe3 42.8(2)
Fe1 Fe2 Fe3 61.43(5)
C4 Fe2 Fe4 159.0(3)
C5 Fe2 Fe4 85.9(3)
C6 Fe2 Fe4 100.8(3)
N1 Fe2 Fe4 42.3(2)
Fe1 Fe2 Fe4 60.81(5)
Fe3 Fe2 Fe4 85.08(6)
N1 Fe3 C9 105.2(4)
N1 Fe3 C8 105.2(4)
C9 Fe3 C8 98.3(4)
N1 Fe3 C7 147.7(4)
C9 Fe3 C7 94.8(4)
C8 Fe3 C7 96.5(5)
N1 Fe3 Fe2 47.5(2)
C9 Fe3 Fe2 98.0(3)
C8 Fe3 Fe2 151.3(3)
C7 Fe3 Fe2 105.4(3)
N1 Fe3 Fe1 47.5(2)
C9 Fe3 Fe1 150.9(3)
C8 Fe3 Fe1 99.1(3)
C7 Fe3 Fe1 106.2(3)
Fe2 Fe3 Fe1 57.46(5)
N1 Fe4 C10 102.8(4)
N1 Fe4 C12 105.6(4)
C10 Fe4 C12 98.3(4)
N1 Fe4 C11 148.0(4)
C10 Fe4 C11 95.9(5)
C12 Fe4 C11 97.0(4)
N1 Fe4 Fe1 47.6(2)
C10 Fe4 Fe1 96.5(3)
C12 Fe4 Fe1 152.0(3)
C11 Fe4 Fe1 105.0(3)
N1 Fe4 Fe2 46.7(2)
C10 Fe4 Fe2 147.9(3)
C12 Fe4 Fe2 99.9(3)
C11 Fe4 Fe2 107.7(3)
Fe1 Fe4 Fe2 57.14(4)
Fe3 N1 Fe4 178.9(5)
Fe3 N1 Fe2 89.8(3)
Fe4 N1 Fe2 91.0(4)
Fe3 N1 Fe1 89.9(3)
Fe4 N1 Fe1 89.4(3)
Fe2 N1 Fe1 81.4(3)
O1 C1 Fe1 176.0(8)
O2 C2 Fe1 177.8(8)
O3 C3 Fe1 179.5(8)
O4 C4 Fe2 177.2(10)
O5 C5 Fe2 176.2(8)
O6 C6 Fe2 178.8(9)
O7 C7 Fe3 179.6(10)
O8 C8 Fe3 179.0(10)
O9 C9 Fe3 177.8(8)
O10 C10 Fe4 177.2(9)
O11 C11 Fe4 179.2(9)
O12 C12 Fe4 179.0(8)
O13 Na1 O15 133.2(3)
O13 Na1 O17 128.1(3)
O15 Na1 O17 96.9(2)
O13 Na1 O18 108.9(3)
O15 Na1 O18 97.6(3)
O17 Na1 O18 69.3(2)
O13 Na1 O16 87.3(3)
O15 Na1 O16 98.4(3)
O17 Na1 O16 70.2(2)
O18 Na1 O16 137.8(2)
O13 Na1 O14 69.6(2)
O15 Na1 O14 70.3(2)
O17 Na1 O14 158.8(3)
O18 Na1 O14 95.1(2)
O16 Na1 O14 127.1(2)
O13 C13 H13A 109.5
O13 C13 H13B 109.5
H13A C13 H13B 109.5
O13 C13 H13C 109.5
H13A C13 H13C 109.5
H13B C13 H13C 109.5
O13 C14 C15 108.6(8)
O13 C14 H14A 110.0
C15 C14 H14A 110.0
O13 C14 H14B 110.0
C15 C14 H14B 110.0
H14A C14 H14B 108.3
O14 C15 C14 108.1(8)
O14 C15 H15A 110.1
C14 C15 H15A 110.1
O14 C15 H15B 110.1
C14 C15 H15B 110.1
H15A C15 H15B 108.4
O14 C16 C17 109.3(7)
O14 C16 H16A 109.8
C17 C16 H16A 109.8
O14 C16 H16B 109.8
C17 C16 H16B 109.8
H16A C16 H16B 108.3
O15 C17 C16 108.0(8)
O15 C17 H17A 110.1
C16 C17 H17A 110.1
O15 C17 H17B 110.1
C16 C17 H17B 110.1
H17A C17 H17B 108.4
O15 C18 H18A 109.5
O15 C18 H18B 109.5
H18A C18 H18B 109.5
O15 C18 H18C 109.5
H18A C18 H18C 109.5
H18B C18 H18C 109.5
C14 O13 C13 112.8(8)
C14 O13 Na1 114.4(6)
C13 O13 Na1 121.3(6)
C16 O14 C15 113.7(7)
C16 O14 Na1 112.0(5)
C15 O14 Na1 113.1(6)
C17 O15 C18 111.6(8)
C17 O15 Na1 112.7(6)
C18 O15 Na1 116.6(6)
O16 C19 H19A 109.5
O16 C19 H19B 109.5
H19A C19 H19B 109.5
O16 C19 H19C 109.5
H19A C19 H19C 109.5
H19B C19 H19C 109.5
O16 C20 C21 109.1(7)
O16 C20 H20A 109.9
C21 C20 H20A 109.9
O16 C20 H20B 109.9
C21 C20 H20B 109.9
H20A C20 H20B 108.3
O17 C21 C20 108.9(7)
O17 C21 H21A 109.9
C20 C21 H21A 109.9
O17 C21 H21B 109.9
C20 C21 H21B 109.9
H21A C21 H21B 108.3
O17 C22 C23 108.1(8)
O17 C22 H22A 110.1
C23 C22 H22A 110.1
O17 C22 H22B 110.1
C23 C22 H22B 110.1
H22A C22 H22B 108.4
O18 C23 C22 108.4(8)
O18 C23 H23A 110.0
C22 C23 H23A 110.0
O18 C23 H23B 110.0
C22 C23 H23B 110.0
H23A C23 H23B 108.4
O18 C24 H24A 109.5
O18 C24 H24B 109.5
H24A C24 H24B 109.5
O18 C24 H24C 109.5
H24A C24 H24C 109.5
H24B C24 H24C 109.5
C20 O16 C19 112.8(7)
C20 O16 Na1 111.8(4)
C19 O16 Na1 119.0(5)
C21 O17 C22 113.3(7)
C21 O17 Na1 113.0(5)
C22 O17 Na1 112.2(5)
C23 O18 C24 111.4(7)
C23 O18 Na1 115.5(5)
C24 O18 Na1 125.7(6)

loop_
_geom_bond_atom_site_label_1
_geom_bond_atom_site_label_2
_geom_bond_distance
Fe1 C2 1.789(10)
Fe1 C1 1.789(9)
Fe1 C3 1.800(10)
Fe1 N1 1.915(6)
Fe1 Fe2 2.4944(16)
Fe1 Fe4 2.5923(16)
Fe1 Fe3 2.5985(18)
Fe2 C4 1.785(9)
Fe2 C5 1.789(11)
Fe2 C6 1.812(9)
Fe2 N1 1.909(8)
Fe2 Fe3 2.590(2)
Fe2 Fe4 2.6230(17)
Fe3 N1 1.759(8)
Fe3 C9 1.793(9)
Fe3 C8 1.806(11)
Fe3 C7 1.810(9)
Fe4 N1 1.767(8)
Fe4 C10 1.769(9)
Fe4 C12 1.791(9)
Fe4 C11 1.809(11)
O1 C1 1.146(10)
O2 C2 1.157(12)
O3 C3 1.134(12)
O4 C4 1.145(11)
O5 C5 1.149(12)
O6 C6 1.132(11)
O7 C7 1.128(12)
O8 C8 1.121(12)
O9 C9 1.128(11)
O10 C10 1.159(12)
O11 C11 1.143(12)
O12 C12 1.134(11)
Na1 O13 2.331(8)
Na1 O15 2.366(8)
Na1 O17 2.377(6)
Na1 O18 2.381(7)
Na1 O16 2.400(6)
Na1 O14 2.405(6)
C13 O13 1.436(16)
C13 H13A 0.9800
C13 H13B 0.9800
C13 H13C 0.9800
C14 O13 1.412(11)
C14 C15 1.487(17)
C14 H14A 0.9900
C14 H14B 0.9900
C15 O14 1.423(12)
C15 H15A 0.9900
C15 H15B 0.9900
C16 O14 1.420(13)
C16 C17 1.501(14)
C16 H16A 0.9900
C16 H16B 0.9900
C17 O15 1.407(11)
C17 H17A 0.9900
C17 H17B 0.9900
C18 O15 1.434(11)
C18 H18A 0.9800
C18 H18B 0.9800
C18 H18C 0.9800
C19 O16 1.420(11)
C19 H19A 0.9800
C19 H19B 0.9800
C19 H19C 0.9800
C20 O16 1.414(10)
C20 C21 1.486(13)
C20 H20A 0.9900
C20 H20B 0.9900
C21 O17 1.419(9)
C21 H21A 0.9900
C21 H21B 0.9900
C22 O17 1.425(10)
C22 C23 1.490(13)
C22 H22A 0.9900
C22 H22B 0.9900
C23 O18 1.429(11)
C23 H23A 0.9900
C23 H23B 0.9900
C24 O18 1.436(10)
C24 H24A 0.9800
C24 H24B 0.9800
C24 H24C 0.9800

loop_
_geom_torsion_atom_site_label_1
_geom_torsion_atom_site_label_2
_geom_torsion_atom_site_label_3
_geom_torsion_atom_site_label_4
_geom_torsion
C2 Fe1 Fe2 C4 96.6(4)
C1 Fe1 Fe2 C4 -1.8(5)
C3 Fe1 Fe2 C4 -130.7(8)
N1 Fe1 Fe2 C4 -131.5(5)
Fe4 Fe1 Fe2 C4 178.0(4)
Fe3 Fe1 Fe2 C4 -80.9(4)
C2 Fe1 Fe2 C5 -0.3(4)
C1 Fe1 Fe2 C5 -98.7(4)
C3 Fe1 Fe2 C5 132.4(7)
N1 Fe1 Fe2 C5 131.6(4)
Fe4 Fe1 Fe2 C5 81.1(3)
Fe3 Fe1 Fe2 C5 -177.8(3)
C2 Fe1 Fe2 C6 -129.7(8)
C1 Fe1 Fe2 C6 131.8(8)
C3 Fe1 Fe2 C6 2.9(10)
N1 Fe1 Fe2 C6 2.1(8)
Fe4 Fe1 Fe2 C6 -48.4(7)
Fe3 Fe1 Fe2 C6 52.7(7)
C2 Fe1 Fe2 N1 -131.8(4)
C1 Fe1 Fe2 N1 129.7(4)
C3 Fe1 Fe2 N1 0.8(7)
Fe4 Fe1 Fe2 N1 -50.5(3)
Fe3 Fe1 Fe2 N1 50.6(3)
C2 Fe1 Fe2 Fe3 177.5(3)
C1 Fe1 Fe2 Fe3 79.1(3)
C3 Fe1 Fe2 Fe3 -49.8(7)
N1 Fe1 Fe2 Fe3 -50.6(3)
Fe4 Fe1 Fe2 Fe3 -101.09(6)
C2 Fe1 Fe2 Fe4 -81.4(3)
C1 Fe1 Fe2 Fe4 -179.8(3)
C3 Fe1 Fe2 Fe4 51.3(7)
N1 Fe1 Fe2 Fe4 50.5(3)
Fe3 Fe1 Fe2 Fe4 101.09(6)
C4 Fe2 Fe3 N1 161.5(4)
C5 Fe2 Fe3 N1 65.8(8)
C6 Fe2 Fe3 N1 -99.5(4)
Fe1 Fe2 Fe3 N1 59.8(3)
Fe4 Fe2 Fe3 N1 0.5(3)
C4 Fe2 Fe3 C9 -95.2(4)
C5 Fe2 Fe3 C9 169.1(8)
C6 Fe2 Fe3 C9 3.8(4)
N1 Fe2 Fe3 C9 103.3(4)
Fe1 Fe2 Fe3 C9 163.2(3)
Fe4 Fe2 Fe3 C9 103.9(3)
C4 Fe2 Fe3 C8 140.7(7)
C5 Fe2 Fe3 C8 45.0(10)
C6 Fe2 Fe3 C8 -120.3(7)
N1 Fe2 Fe3 C8 -20.8(7)
Fe1 Fe2 Fe3 C8 39.0(6)
Fe4 Fe2 Fe3 C8 -20.3(6)
C4 Fe2 Fe3 C7 2.1(4)
C5 Fe2 Fe3 C7 -93.6(8)
C6 Fe2 Fe3 C7 101.1(5)
N1 Fe2 Fe3 C7 -159.4(4)
Fe1 Fe2 Fe3 C7 -99.6(3)
Fe4 Fe2 Fe3 C7 -158.9(3)
C4 Fe2 Fe3 Fe1 101.7(3)
C5 Fe2 Fe3 Fe1 6.0(7)
C6 Fe2 Fe3 Fe1 -159.4(3)
N1 Fe2 Fe3 Fe1 -59.8(3)
Fe4 Fe2 Fe3 Fe1 -59.30(5)
C2 Fe1 Fe3 N1 -66.8(8)
C1 Fe1 Fe3 N1 -163.0(5)
C3 Fe1 Fe3 N1 100.0(4)
Fe2 Fe1 Fe3 N1 -59.8(3)
Fe4 Fe1 Fe3 N1 0.6(3)
C2 Fe1 Fe3 C9 -43.1(10)
C1 Fe1 Fe3 C9 -139.3(7)
C3 Fe1 Fe3 C9 123.7(7)
N1 Fe1 Fe3 C9 23.7(7)
Fe2 Fe1 Fe3 C9 -36.2(6)
Fe4 Fe1 Fe3 C9 24.2(6)
C2 Fe1 Fe3 C8 -169.2(8)
C1 Fe1 Fe3 C8 94.7(4)
C3 Fe1 Fe3 C8 -2.3(4)
N1 Fe1 Fe3 C8 -102.4(5)
Fe2 Fe1 Fe3 C8 -162.2(3)
Fe4 Fe1 Fe3 C8 -101.8(3)
C2 Fe1 Fe3 C7 91.3(8)
C1 Fe1 Fe3 C7 -4.9(5)
C3 Fe1 Fe3 C7 -101.9(5)
N1 Fe1 Fe3 C7 158.1(5)
Fe2 Fe1 Fe3 C7 98.3(4)
Fe4 Fe1 Fe3 C7 158.7(4)
C2 Fe1 Fe3 Fe2 -7.0(8)
C1 Fe1 Fe3 Fe2 -103.2(3)
C3 Fe1 Fe3 Fe2 159.9(3)
N1 Fe1 Fe3 Fe2 59.8(3)
Fe4 Fe1 Fe3 Fe2 60.40(5)
C2 Fe1 Fe4 N1 160.6(4)
C1 Fe1 Fe4 N1 59.6(10)
C3 Fe1 Fe4 N1 -100.5(4)
Fe2 Fe1 Fe4 N1 58.9(3)
Fe3 Fe1 Fe4 N1 -0.6(3)
C2 Fe1 Fe4 C10 -98.0(5)
C1 Fe1 Fe4 C10 161.0(10)
C3 Fe1 Fe4 C10 1.0(5)
N1 Fe1 Fe4 C10 101.5(5)
Fe2 Fe1 Fe4 C10 160.4(4)
Fe3 Fe1 Fe4 C10 100.9(4)
C2 Fe1 Fe4 C12 140.6(8)
C1 Fe1 Fe4 C12 39.6(13)
C3 Fe1 Fe4 C12 -120.5(8)
N1 Fe1 Fe4 C12 -20.0(8)
Fe2 Fe1 Fe4 C12 39.0(8)
Fe3 Fe1 Fe4 C12 -20.6(8)
C2 Fe1 Fe4 C11 -0.1(4)
C1 Fe1 Fe4 C11 -101.0(10)
C3 Fe1 Fe4 C11 98.9(4)
N1 Fe1 Fe4 C11 -160.6(4)
Fe2 Fe1 Fe4 C11 -101.7(3)
Fe3 Fe1 Fe4 C11 -161.2(3)
C2 Fe1 Fe4 Fe2 101.6(3)
C1 Fe1 Fe4 Fe2 0.6(10)
C3 Fe1 Fe4 Fe2 -159.4(3)
N1 Fe1 Fe4 Fe2 -58.9(3)
Fe3 Fe1 Fe4 Fe2 -59.51(5)
C4 Fe2 Fe4 N1 -66.0(10)
C5 Fe2 Fe4 N1 -161.2(4)
C6 Fe2 Fe4 N1 100.3(4)
Fe1 Fe2 Fe4 N1 -60.4(3)
Fe3 Fe2 Fe4 N1 -0.5(3)
C4 Fe2 Fe4 C10 -44.5(12)
C5 Fe2 Fe4 C10 -139.7(6)
C6 Fe2 Fe4 C10 121.8(7)
N1 Fe2 Fe4 C10 21.5(6)
Fe1 Fe2 Fe4 C10 -38.9(6)
Fe3 Fe2 Fe4 C10 21.0(6)
C4 Fe2 Fe4 C12 -168.1(11)
C5 Fe2 Fe4 C12 96.7(4)
C6 Fe2 Fe4 C12 -1.8(5)
N1 Fe2 Fe4 C12 -102.1(5)
Fe1 Fe2 Fe4 C12 -162.5(4)
Fe3 Fe2 Fe4 C12 -102.7(4)
C4 Fe2 Fe4 C11 91.2(10)
C5 Fe2 Fe4 C11 -4.0(4)
C6 Fe2 Fe4 C11 -102.5(4)
N1 Fe2 Fe4 C11 157.1(4)
Fe1 Fe2 Fe4 C11 96.7(3)
Fe3 Fe2 Fe4 C11 156.6(3)
C4 Fe2 Fe4 Fe1 -5.6(10)
C5 Fe2 Fe4 Fe1 -100.8(3)
C6 Fe2 Fe4 Fe1 160.7(3)
N1 Fe2 Fe4 Fe1 60.4(3)
Fe3 Fe2 Fe4 Fe1 59.88(5)
C9 Fe3 N1 Fe2 -86.9(4)
C8 Fe3 N1 Fe2 169.8(3)
C7 Fe3 N1 Fe2 39.4(8)
Fe1 Fe3 N1 Fe2 81.4(3)
C9 Fe3 N1 Fe1 -168.3(4)
C8 Fe3 N1 Fe1 88.4(4)
C7 Fe3 N1 Fe1 -42.1(8)
Fe2 Fe3 N1 Fe1 -81.4(3)
C10 Fe4 N1 Fe2 -168.5(3)
C12 Fe4 N1 Fe2 89.0(4)
C11 Fe4 N1 Fe2 -44.2(8)
Fe1 Fe4 N1 Fe2 -81.4(3)
C10 Fe4 N1 Fe1 -87.1(4)
C12 Fe4 N1 Fe1 170.4(4)
C11 Fe4 N1 Fe1 37.2(8)
Fe2 Fe4 N1 Fe1 81.4(3)
C4 Fe2 N1 Fe3 -23.2(5)
C5 Fe2 N1 Fe3 -155.9(3)
C6 Fe2 N1 Fe3 91.0(4)
Fe1 Fe2 N1 Fe3 -90.0(3)
Fe4 Fe2 N1 Fe3 -179.2(4)
C4 Fe2 N1 Fe4 156.1(4)
C5 Fe2 N1 Fe4 23.3(5)
C6 Fe2 N1 Fe4 -89.8(4)
Fe1 Fe2 N1 Fe4 89.3(3)
Fe3 Fe2 N1 Fe4 179.2(4)
C4 Fe2 N1 Fe1 66.8(5)
C5 Fe2 N1 Fe1 -66.0(4)
C6 Fe2 N1 Fe1 -179.1(3)
Fe3 Fe2 N1 Fe1 90.0(3)
Fe4 Fe2 N1 Fe1 -89.3(3)
C2 Fe1 N1 Fe3 156.4(4)
C1 Fe1 N1 Fe3 21.0(6)
C3 Fe1 N1 Fe3 -89.9(4)
Fe2 Fe1 N1 Fe3 89.8(3)
Fe4 Fe1 N1 Fe3 -179.2(5)
C2 Fe1 N1 Fe4 -24.4(5)
C1 Fe1 N1 Fe4 -159.9(4)
C3 Fe1 N1 Fe4 89.3(4)
Fe2 Fe1 N1 Fe4 -91.1(3)
Fe3 Fe1 N1 Fe4 179.2(5)
C2 Fe1 N1 Fe2 66.6(5)
C1 Fe1 N1 Fe2 -68.8(5)
C3 Fe1 N1 Fe2 -179.6(3)
Fe4 Fe1 N1 Fe2 91.1(3)
Fe3 Fe1 N1 Fe2 -89.8(3)
O13 C14 C15 O14 57.0(10)
O14 C16 C17 O15 -59.2(10)
C15 C14 O13 C13 169.4(9)
C15 C14 O13 Na1 -46.5(9)
O15 Na1 O13 C14 50.9(7)
O17 Na1 O13 C14 -148.0(6)
O18 Na1 O13 C14 -69.9(7)
O16 Na1 O13 C14 149.9(6)
O14 Na1 O13 C14 18.5(6)
O15 Na1 O13 C13 -168.3(7)
O17 Na1 O13 C13 -7.3(9)
O18 Na1 O13 C13 70.8(8)
O16 Na1 O13 C13 -69.3(8)
O14 Na1 O13 C13 159.2(8)
C17 C16 O14 C15 170.6(7)
C17 C16 O14 Na1 40.8(8)
C14 C15 O14 C16 -169.9(7)
C14 C15 O14 Na1 -40.7(8)
O13 Na1 O14 C16 143.2(6)
O15 Na1 O14 C16 -12.2(5)
O17 Na1 O14 C16 -67.3(9)
O18 Na1 O14 C16 -108.5(6)
O16 Na1 O14 C16 73.4(6)
O13 Na1 O14 C15 13.1(6)
O15 Na1 O14 C15 -142.3(6)
O17 Na1 O14 C15 162.6(7)
O18 Na1 O14 C15 121.4(6)
O16 Na1 O14 C15 -56.7(7)
C16 C17 O15 C18 -178.7(8)
C16 C17 O15 Na1 47.9(9)
O13 Na1 O15 C17 -52.3(7)
O17 Na1 O15 C17 142.6(6)
O18 Na1 O15 C17 72.7(6)
O16 Na1 O15 C17 -146.5(6)
O14 Na1 O15 C17 -20.0(5)
O13 Na1 O15 C18 176.7(5)
O17 Na1 O15 C18 11.6(6)
O18 Na1 O15 C18 -58.3(6)
O16 Na1 O15 C18 82.5(6)
O14 Na1 O15 C18 -151.0(6)
O16 C20 C21 O17 58.9(10)
O17 C22 C23 O18 -56.4(11)
C21 C20 O16 C19 177.9(8)
C21 C20 O16 Na1 -44.7(9)
O13 Na1 O16 C20 148.9(6)
O15 Na1 O16 C20 -77.8(6)
O17 Na1 O16 C20 16.5(6)
O18 Na1 O16 C20 33.4(8)
O14 Na1 O16 C20 -149.4(6)
O13 Na1 O16 C19 -76.7(7)
O15 Na1 O16 C19 56.6(7)
O17 Na1 O16 C19 151.0(7)
O18 Na1 O16 C19 167.8(7)
O14 Na1 O16 C19 -14.9(8)
C20 C21 O17 C22 -172.3(8)
C20 C21 O17 Na1 -43.3(9)
C23 C22 O17 C21 179.9(8)
C23 C22 O17 Na1 50.5(9)
O13 Na1 O17 C21 -54.7(7)
O15 Na1 O17 C21 111.5(6)
O18 Na1 O17 C21 -153.0(7)
O16 Na1 O17 C21 15.0(6)
O14 Na1 O17 C21 162.6(8)
O13 Na1 O17 C22 74.9(7)
O15 Na1 O17 C22 -119.0(6)
O18 Na1 O17 C22 -23.4(6)
O16 Na1 O17 C22 144.6(6)
O14 Na1 O17 C22 -67.9(10)
C22 C23 O18 C24 -172.3(8)
C22 C23 O18 Na1 35.9(10)
O13 Na1 O18 C23 -132.3(6)
O15 Na1 O18 C23 86.8(7)
O17 Na1 O18 C23 -7.8(6)
O16 Na1 O18 C23 -24.7(9)
O14 Na1 O18 C23 157.5(6)
O13 Na1 O18 C24 80.5(8)
O15 Na1 O18 C24 -60.4(8)
O17 Na1 O18 C24 -155.0(8)
O16 Na1 O18 C24 -171.9(7)
O14 Na1 O18 C24 10.3(8)
